data_1567389
loop_
_publ_author_name
'Vainauskas, Jogirdas'
'Topi&#x107;, Filip'
'Arhangelskis, Mihails'
'Titi, Hatem M.'
'Fri&#x161;&#x10d;i&#x107;, Tomislav'

_publ_section_title
;
 Polymorphs and solid solutions: materials with new luminescent properties
 obtained through mechanochemical transformation of dicyanoaurate(I)
 salts.
;
_journal_issue 0
_journal_name_full 'Faraday discussions'
_journal_page_first 425
_journal_page_last 447
_journal_paper_doi 10.1039/d2fd00134a
_journal_volume 241
_journal_year 2023
_chemical_formula_moiety 'C2 Cu K N2'
_chemical_formula_sum 'C2 Cu K N2'
_chemical_formula_weight 154.68
_chemical_name_systematic 'Potassium dicyanocuprate (I)'
_space_group_crystal_system monoclinic
_space_group_IT_number 14
_space_group_name_Hall '-P 2ybc'
_space_group_name_H-M_alt 'P 1 21/c 1'
_audit_creation_date 2022-05-24
_audit_creation_method
;
Olex2 1.3
(compiled 2020.11.12 svn.r5f609507 for OlexSys, GUI svn.r6408)
;
_audit_update_record
;
2022-07-10 deposited with the CCDC.	2022-07-25 downloaded from the CCDC.
;
_cell_angle_alpha 90
_cell_angle_beta 102.0110(10)
_cell_angle_gamma 90
_cell_formula_units_Z 4
_cell_length_a 7.5629(2)
_cell_length_b 7.8139(2)
_cell_length_c 7.4416(2)
_cell_measurement_reflns_used 4338
_cell_measurement_temperature 298
_cell_measurement_theta_max 72.22
_cell_measurement_theta_min 5.98
_cell_volume 430.14(2)
_computing_cell_refinement 'SAINT V8.38A (?, 2016)'
_computing_data_reduction 'SAINT V8.38A (?, 2016)'
_computing_molecular_graphics 'Olex2 1.3 (Dolomanov et al., 2009)'
_computing_publication_material 'Olex2 1.3 (Dolomanov et al., 2009)'
_computing_structure_refinement 'SHELXL 2018/3 (Sheldrick, 2015)'
_computing_structure_solution 'SHELXT 2014/5 (Sheldrick, 2014)'
_diffrn_ambient_temperature 298
_diffrn_measured_fraction_theta_full 0.994
_diffrn_measured_fraction_theta_max 0.993
_diffrn_measurement_device_type 'Bruker APEX-II CCD'
_diffrn_measurement_method '\f and \w scans'
_diffrn_radiation_type CuK\a
_diffrn_radiation_wavelength 1.54178
_diffrn_reflns_av_R_equivalents 0.0494
_diffrn_reflns_av_unetI/netI 0.0307
_diffrn_reflns_Laue_measured_fraction_full 0.994
_diffrn_reflns_Laue_measured_fraction_max 0.993
_diffrn_reflns_limit_h_max 9
_diffrn_reflns_limit_h_min -9
_diffrn_reflns_limit_k_max 9
_diffrn_reflns_limit_k_min -9
_diffrn_reflns_limit_l_max 7
_diffrn_reflns_limit_l_min -9
_diffrn_reflns_number 6732
_diffrn_reflns_point_group_measured_fraction_full 0.994
_diffrn_reflns_point_group_measured_fraction_max 0.993
_diffrn_reflns_theta_full 67.679
_diffrn_reflns_theta_max 72.552
_diffrn_reflns_theta_min 5.982
_diffrn_source 'micro-focus sealed X-ray tube'
_exptl_absorpt_coefficient_mu 14.317
_exptl_absorpt_correction_T_max 0.7536
_exptl_absorpt_correction_T_min 0.4878
_exptl_absorpt_correction_type multi-scan
_exptl_absorpt_process_details
;
SADABS-2016/2 (Bruker,2016/2) was used for absorption correction.
wR2(int) was 0.1538 before and 0.0637 after correction.
The Ratio of minimum to maximum transmission is 0.6473.
The \l/2 correction factor is Not present.
;
_exptl_crystal_colour colourless
_exptl_crystal_density_diffrn 2.389
_exptl_crystal_density_meas ?
_exptl_crystal_description block
_exptl_crystal_F_000 296
_exptl_crystal_size_max 0.150
_exptl_crystal_size_mid 0.125
_exptl_crystal_size_min 0.060
_refine_diff_density_max 0.598
_refine_diff_density_min -0.517
_refine_diff_density_rms 0.107
_refine_ls_extinction_method none
_refine_ls_goodness_of_fit_ref 1.152
_refine_ls_hydrogen_treatment undef
_refine_ls_matrix_type full
_refine_ls_number_parameters 55
_refine_ls_number_reflns 856
_refine_ls_number_restraints 0
_refine_ls_restrained_S_all 1.152
_refine_ls_R_factor_all 0.0363
_refine_ls_R_factor_gt 0.0319
_refine_ls_shift/su_max 0.000
_refine_ls_shift/su_mean 0.000
_refine_ls_structure_factor_coef Fsqd
_refine_ls_weighting_details 'w=1/[\s^2^(Fo^2^)+(0.0167P)^2^+1.1533P] where P=(Fo^2^+2Fc^2^)/3'
_refine_ls_weighting_scheme calc
_refine_ls_wR_factor_gt 0.0777
_refine_ls_wR_factor_ref 0.0813
_reflns_Friedel_coverage 0.000
_reflns_number_gt 773
_reflns_number_total 856
_reflns_threshold_expression 'I > 2\s(I)'
_cod_data_source_file d2fd00134a1.cif
_cod_data_source_block s1_a
_cod_depositor_comments
;
The following automatic conversions were performed:

data item '_exptl_crystal_density_meas' value 'not measured' was
changed to '?' -- the value is perceived as not measured.

Automatic conversion script
Id: cif_fix_values 7556 2019-12-06 15:28:31Z antanas 

 Adding full bibliography for 1567389--1567390.cif.

 Adding full bibliography for 1567389--1567390.cif.
;
_cod_database_code 1567389
_shelx_shelxl_version_number 2018/3
_shelx_space_group_comment
;
The symmetry employed for this shelxl refinement is uniquely defined
by the following loop, which should always be used as a source of
symmetry information in preference to the above space-group names.
They are only intended as comments.
;
_olex2_refinement_description
;
;
_olex2_submission_special_instructions 'No special instructions were received'

loop_
_space_group_symop_operation_xyz
'x, y, z'
'-x, y+1/2, -z+1/2'
'-x, -y, -z'
'x, -y-1/2, z-1/2'

loop_
_atom_site_label
_atom_site_type_symbol
_atom_site_fract_x
_atom_site_fract_y
_atom_site_fract_z
_atom_site_U_iso_or_equiv
_atom_site_adp_type
_atom_site_occupancy
_atom_site_site_symmetry_order
_atom_site_calc_flag
_atom_site_refinement_flags_posn
_atom_site_refinement_flags_adp
_atom_site_refinement_flags_occupancy
_atom_site_disorder_assembly
_atom_site_disorder_group
Cu1 Cu 0.87785(8) 0.61789(7) 0.39207(8) 0.0383(2) Uani 1 1 d . . . . .
K1 K 0.30786(11) 0.92967(11) 0.68931(11) 0.0366(2) Uani 1 1 d . . . . .
N1 N 0.9648(4) 0.3138(4) 0.1675(4) 0.0332(7) Uani 1 1 d . . . . .
N2 N 0.5361(5) 0.7509(5) 0.5034(5) 0.0445(8) Uani 1 1 d . . . . .
C2 C 0.6653(5) 0.6997(5) 0.4683(5) 0.0305(7) Uani 1 1 d . . . . .
C1 C 0.9320(5) 0.4200(5) 0.2608(5) 0.0332(8) Uani 1 1 d . . . . .

loop_
_atom_site_aniso_label
_atom_site_aniso_U_11
_atom_site_aniso_U_22
_atom_site_aniso_U_33
_atom_site_aniso_U_23
_atom_site_aniso_U_13
_atom_site_aniso_U_12
Cu1 0.0398(4) 0.0281(3) 0.0522(4) -0.0016(2) 0.0217(3) 0.0027(2)
K1 0.0352(4) 0.0375(5) 0.0383(4) 0.0014(3) 0.0108(3) 0.0059(3)
N1 0.0364(16) 0.0288(16) 0.0349(16) -0.0026(13) 0.0082(13) 0.0006(13)
N2 0.0356(18) 0.056(2) 0.0428(18) -0.0092(16) 0.0092(15) 0.0070(16)
C2 0.0324(18) 0.0289(17) 0.0290(17) -0.0015(14) 0.0035(14) 0.0010(15)
C1 0.0300(17) 0.0288(18) 0.042(2) 0.0005(15) 0.0113(15) -0.0014(14)

loop_
_atom_type_symbol
_atom_type_description
_atom_type_scat_dispersion_real
_atom_type_scat_dispersion_imag
_atom_type_scat_source
C C 0.0181 0.0091 'International Tables Vol C Tables 4.2.6.8 and 6.1.1.4'
Cu Cu -1.9646 0.5888 'International Tables Vol C Tables 4.2.6.8 and 6.1.1.4'
K K 0.3868 1.0657 'International Tables Vol C Tables 4.2.6.8 and 6.1.1.4'
N N 0.0311 0.0180 'International Tables Vol C Tables 4.2.6.8 and 6.1.1.4'

loop_
_geom_angle_atom_site_label_1
_geom_angle_atom_site_label_2
_geom_angle_atom_site_label_3
_geom_angle
_geom_angle_site_symmetry_1
_geom_angle_site_symmetry_3
_geom_angle_publ_flag
Cu1 Cu1 K1 149.66(3) 3_766 3_676 ?
Cu1 Cu1 K1 67.14(2) 3_766 2_646 ?
Cu1 Cu1 K1 70.13(2) 3_766 4_675 ?
K1 Cu1 K1 106.91(2) 3_676 2_646 ?
K1 Cu1 K1 137.268(18) 4_675 2_646 ?
K1 Cu1 K1 109.80(2) 3_676 4_675 ?
N1 Cu1 Cu1 105.52(9) 2_755 3_766 ?
N1 Cu1 K1 58.79(9) 2_755 3_676 ?
N1 Cu1 K1 54.12(9) 2_755 4_675 ?
N1 Cu1 K1 140.11(9) 2_755 2_646 ?
C2 Cu1 Cu1 122.11(11) . 3_766 ?
C2 Cu1 K1 55.55(11) . 3_676 ?
C2 Cu1 K1 55.64(11) . 2_646 ?
C2 Cu1 K1 165.35(11) . 4_675 ?
C2 Cu1 N1 112.05(14) . 2_755 ?
C1 Cu1 Cu1 65.46(12) . 3_766 ?
C1 Cu1 K1 141.13(12) . 3_676 ?
C1 Cu1 K1 104.47(11) . 2_646 ?
C1 Cu1 K1 55.89(11) . 4_675 ?
C1 Cu1 N1 107.31(15) . 2_755 ?
C1 Cu1 C2 134.34(16) . . ?
N1 K1 N1 76.05(9) 2_655 4_476 ?
N1 K1 N1 79.50(3) 3_666 4_476 ?
N1 K1 N1 75.57(6) 2_655 3_666 ?
N1 K1 N2 94.81(9) 2_655 3_676 ?
N1 K1 N2 160.83(9) 3_666 3_676 ?
N1 K1 N2 112.00(8) 3_666 2_656 ?
N1 K1 N2 75.11(8) 4_476 2_656 ?
N1 K1 N2 148.05(9) 2_655 2_656 ?
N1 K1 C2 91.83(9) 2_655 3_676 ?
N1 K1 C2 140.64(9) 2_655 4_576 ?
N1 K1 C2 140.01(9) 2_655 2_656 ?
N1 K1 C2 64.07(8) 4_476 2_656 ?
N1 K1 C2 96.51(9) 3_666 4_576 ?
N1 K1 C2 93.72(9) 3_666 2_656 ?
N1 K1 C1 78.33(9) 2_655 4_476 ?
N1 K1 C1 93.63(9) 4_476 3_666 ?
N1 K1 C1 60.14(9) 3_666 4_476 ?
N1 K1 C1 65.29(9) 2_655 3_666 ?
N1 K1 C1 19.96(9) 3_666 3_666 ?
N2 K1 N1 112.34(10) . 3_666 ?
N2 K1 N1 134.72(10) 4_576 2_655 ?
N2 K1 N1 76.13(9) 4_576 3_666 ?
N2 K1 N1 82.11(8) 3_676 4_476 ?
N2 K1 N1 78.58(9) . 2_655 ?
N2 K1 N1 148.15(10) . 4_476 ?
N2 K1 N1 131.36(10) 4_576 4_476 ?
N2 K1 N2 76.08(11) 4_576 2_656 ?
N2 K1 N2 81.14(11) . 3_676 ?
N2 K1 N2 80.44(7) . 4_576 ?
N2 K1 N2 122.13(6) . 2_656 ?
N2 K1 N2 120.89(6) 4_576 3_676 ?
N2 K1 N2 67.88(3) 3_676 2_656 ?
N2 K1 C2 139.42(10) . 2_656 ?
N2 K1 C2 100.40(11) . 3_676 ?
N2 K1 C2 76.22(10) 4_576 2_656 ?
N2 K1 C2 131.38(10) 4_576 3_676 ?
N2 K1 C2 20.69(9) 4_576 4_576 ?
N2 K1 C2 83.00(9) 3_676 2_656 ?
N2 K1 C2 68.88(10) . 4_576 ?
N2 K1 C1 156.89(11) . 4_476 ?
N2 K1 C1 160.06(10) 3_676 3_666 ?
N2 K1 C1 92.98(11) . 3_666 ?
N2 K1 C1 115.69(10) 4_576 4_476 ?
N2 K1 C1 76.31(10) 4_576 3_666 ?
C2 K1 N1 141.22(9) 3_676 3_666 ?
C2 K1 N1 141.37(9) 4_576 4_476 ?
C2 K1 N1 61.81(9) 3_676 4_476 ?
C2 K1 N2 62.35(9) 3_676 2_656 ?
C2 K1 N2 19.28(8) 2_656 2_656 ?
C2 K1 N2 70.93(9) 4_576 2_656 ?
C2 K1 N2 20.48(9) 3_676 3_676 ?
C2 K1 N2 101.24(9) 4_576 3_676 ?
C2 K1 C2 72.50(4) 3_676 2_656 ?
C2 K1 C2 78.04(10) 4_576 2_656 ?
C2 K1 C2 114.84(8) 3_676 4_576 ?
C2 K1 C1 94.25(10) 4_576 3_666 ?
C2 K1 C1 81.58(10) 3_676 4_476 ?
C2 K1 C1 131.41(10) 4_576 4_476 ?
C2 K1 C1 112.74(10) 2_656 3_666 ?
C2 K1 C1 150.71(10) 3_676 3_666 ?
C1 K1 N1 20.29(9) 4_476 4_476 ?
C1 K1 N2 129.97(9) 3_666 2_656 ?
C1 K1 N2 79.41(9) 4_476 2_656 ?
C1 K1 N2 102.03(9) 4_476 3_676 ?
C1 K1 C2 63.35(9) 4_476 2_656 ?
C1 K1 C1 76.21(4) 4_476 3_666 ?
Cu1 N1 K1 94.17(11) 2_745 3_666 ?
Cu1 N1 K1 88.73(11) 2_745 4_675 ?
Cu1 N1 K1 110.02(12) 2_745 2_645 ?
K1 N1 K1 95.70(9) 2_645 3_666 ?
K1 N1 K1 103.95(9) 2_645 4_675 ?
K1 N1 K1 157.82(11) 3_666 4_675 ?
C1 N1 Cu1 152.4(3) . 2_745 ?
C1 N1 K1 78.1(2) . 4_675 ?
C1 N1 K1 96.7(3) . 2_645 ?
C1 N1 K1 89.6(3) . 3_666 ?
K1 N2 K1 108.05(11) . 4_575 ?
K1 N2 K1 139.07(11) 3_676 2_646 ?
K1 N2 K1 98.86(11) . 3_676 ?
K1 N2 K1 103.92(11) 4_575 2_646 ?
K1 N2 K1 101.37(11) . 2_646 ?
K1 N2 K1 103.03(11) 4_575 3_676 ?
C2 N2 K1 72.7(3) . 2_646 ?
C2 N2 K1 92.2(3) . 4_575 ?
C2 N2 K1 76.0(3) . 3_676 ?
C2 N2 K1 159.7(3) . . ?
Cu1 C2 K1 110.34(14) . 4_575 ?
Cu1 C2 K1 94.20(14) . 3_676 ?
Cu1 C2 K1 95.44(13) . 2_646 ?
K1 C2 K1 99.19(10) 3_676 4_575 ?
K1 C2 K1 101.96(10) 4_575 2_646 ?
K1 C2 K1 151.98(12) 3_676 2_646 ?
N2 C2 Cu1 176.1(3) . . ?
N2 C2 K1 67.1(2) . 4_575 ?
N2 C2 K1 88.0(3) . 2_646 ?
N2 C2 K1 83.5(3) . 3_676 ?
Cu1 C1 K1 110.52(15) . 2_645 ?
Cu1 C1 K1 115.07(15) . 3_666 ?
Cu1 C1 K1 94.56(13) . 4_675 ?
K1 C1 K1 86.45(9) 3_666 2_645 ?
K1 C1 K1 97.77(10) 4_675 2_645 ?
K1 C1 K1 146.57(13) 4_675 3_666 ?
N1 C1 Cu1 172.7(4) . . ?
N1 C1 K1 70.4(2) . 3_666 ?
N1 C1 K1 81.6(2) . 4_675 ?
N1 C1 K1 64.2(2) . 2_645 ?

loop_
_geom_bond_atom_site_label_1
_geom_bond_atom_site_label_2
_geom_bond_distance
_geom_bond_site_symmetry_2
_geom_bond_publ_flag
Cu1 Cu1 2.8554(12) 3_766 ?
Cu1 K1 3.8773(10) 4_675 ?
Cu1 K1 3.9574(10) 2_646 ?
Cu1 K1 3.8057(10) 3_676 ?
Cu1 N1 2.044(3) 2_755 ?
Cu1 C2 1.922(4) . ?
Cu1 C1 1.919(4) . ?
K1 N1 3.150(3) 3_666 ?
K1 N1 3.256(3) 4_476 ?
K1 N1 3.137(3) 2_655 ?
K1 N2 2.959(4) 4_576 ?
K1 N2 3.435(4) 2_656 ?
K1 N2 3.222(4) 3_676 ?
K1 N2 2.800(3) . ?
K1 C2 3.282(4) 2_656 ?
K1 C2 3.210(4) 4_576 ?
K1 C2 3.147(4) 3_676 ?
K1 C1 3.220(4) 4_476 ?
K1 C1 3.343(4) 3_666 ?
N1 C1 1.141(5) . ?
N2 C2 1.135(5) . ?

loop_
_geom_torsion_atom_site_label_1
_geom_torsion_atom_site_label_2
_geom_torsion_atom_site_label_3
_geom_torsion_atom_site_label_4
_geom_torsion
_geom_torsion_site_symmetry_1
_geom_torsion_site_symmetry_2
_geom_torsion_site_symmetry_3
_geom_torsion_site_symmetry_4
_geom_torsion_publ_flag
Cu1 N1 C1 K1 63.1(6) 2_745 . . 4_675 ?
Cu1 N1 C1 K1 -98.3(6) 2_745 . . 3_666 ?
Cu1 N1 C1 K1 166.0(7) 2_745 . . 2_645 ?
K1 N1 C1 K1 -95.70(10) 3_666 . . 2_645 ?
K1 N1 C1 K1 -102.90(10) 2_645 . . 4_675 ?
K1 N1 C1 K1 95.70(10) 2_645 . . 3_666 ?
K1 N1 C1 K1 161.40(9) 3_666 . . 4_675 ?
K1 N1 C1 K1 -161.40(9) 4_675 . . 3_666 ?
K1 N1 C1 K1 102.90(10) 4_675 . . 2_645 ?
K1 N2 C2 K1 102.87(10) 4_575 . . 3_676 ?
K1 N2 C2 K1 153.25(10) 3_676 . . 2_646 ?
K1 N2 C2 K1 -77.5(9) . . . 3_676 ?
K1 N2 C2 K1 103.88(10) 2_646 . . 4_575 ?
K1 N2 C2 K1 179.6(10) . . . 4_575 ?
K1 N2 C2 K1 -103.88(10) 4_575 . . 2_646 ?
K1 N2 C2 K1 -102.87(10) 3_676 . . 4_575 ?
K1 N2 C2 K1 -153.25(10) 2_646 . . 3_676 ?
K1 N2 C2 K1 75.7(9) . . . 2_646 ?
